data_7244440
loop_
_publ_author_name
'Priola, Emanuele'
'Curetti, Nadia'
'Marabello, Domenica'
'Andreo, Jacopo'
'Giordana, Alessia'
'Andreo, Luca'
'Benna, Piera'
'Freire, Paulo Tarso Cavalcante'
'Benzi, Paola'
'Operti, Lorenza'
'Diana, Eliano'

_publ_section_title
;
 Crystal engineering of aurophilic supramolecular architectures and
 coordination polymers based on butterfly-like copper--dicyanoaurate
 complexes: vapochromism, P--T behaviour and multi-metallic cocrystal
 formation
;
_journal_issue 12
_journal_name_full CrystEngComm
_journal_page_first 2336
_journal_page_last 2348
_journal_paper_doi 10.1039/D1CE00964H
_journal_volume 24
_journal_year 2022
_chemical_formula_moiety 'C4 Hg2 N4, Au2 C4 N4, C20 H16 Cu N4'
_chemical_formula_sum 'C28 H16 Au2 Cu Hg2 N12'
_chemical_formula_weight 1379.18
_space_group_crystal_system orthorhombic
_space_group_IT_number 72
_space_group_name_Hall '-I 2 2c'
_space_group_name_H-M_alt 'I b a m'
_atom_sites_solution_hydrogens geom
_atom_sites_solution_primary direct
_audit_creation_date 2019-10-18
_audit_creation_method
;
Olex2 1.2
(compiled 2018.05.29 svn.r3508 for OlexSys, GUI svn.r5506)
;
_audit_update_record
;
2022-02-08 deposited with the CCDC.	2022-02-17 downloaded from the CCDC.
;
_cell_angle_alpha 90
_cell_angle_beta 90
_cell_angle_gamma 90
_cell_formula_units_Z 4
_cell_length_a 7.8055(7)
_cell_length_b 18.3374(16)
_cell_length_c 22.0881(17)
_cell_measurement_reflns_used 2051
_cell_measurement_temperature 342.9(7)
_cell_measurement_theta_max 22.6970
_cell_measurement_theta_min 3.3920
_cell_volume 3161.5(5)
_computing_cell_refinement 'CrysAlisPro 1.171.38.46 (Rigaku OD, 2015)'
_computing_data_collection 'CrysAlisPro 1.171.38.46 (Rigaku OD, 2015)'
_computing_data_reduction 'CrysAlisPro 1.171.38.46 (Rigaku OD, 2015)'
_computing_molecular_graphics 'Olex2 (Dolomanov et al., 2009)'
_computing_publication_material 'Olex2 (Dolomanov et al., 2009)'
_computing_structure_refinement 'ShelXL (Sheldrick, 2015)'
_computing_structure_solution 'ShelXS (Sheldrick, 2008)'
_diffrn_ambient_environment air
_diffrn_ambient_temperature 342.9(7)
_diffrn_detector 'CCD plate'
_diffrn_detector_area_resol_mean 5.1990
_diffrn_detector_type AtlasS2
_diffrn_measured_fraction_theta_full 0.997
_diffrn_measured_fraction_theta_max 0.998
_diffrn_measurement_details
;
List of Runs (angles in degrees, time in seconds):

  # Type    Start    End  Width  t~exp~   \w     \q     \k     \f   Frames
#--------------------------------------------------------------------------
  1  \w    -92.00 -16.00   1.00   15.03    --  -29.89 -37.00   0.00   76
  2  \w    -56.00  43.00   1.00   15.03    --  -29.89  57.00 150.00   99
  3  \w   -103.00 -66.00   1.00   15.03    --  -29.89 -70.00  -1.41   37
  4  \w    -39.00 -13.00   1.00   15.03    --  -29.89 -70.00-170.03   26
  5  \w    -25.00   1.00   1.00   15.03    --  -29.89 -70.00  -1.41   26
  6  \w      0.00 102.00   1.00   15.03    --   31.14  70.00 -81.82  102
  7  \w     77.00 104.00   1.00   15.03    --   31.14  70.00-173.81   27
  8  \w     15.00  74.00   1.00   15.03    --   31.14  70.00-173.81   59
  9  \w     49.00  79.00   1.00   15.03    --   31.14  57.00 -90.00   30
 10  \w     58.00  84.00   1.00   15.03    --   31.14  70.00  23.30   26
 11  \w      3.00  55.00   1.00   15.03    --   31.14  70.00  23.30   52
;
_diffrn_measurement_device 'four-circle diffractometer'
_diffrn_measurement_device_type 'Xcalibur, AtlasS2, Gemini ultra'
_diffrn_measurement_method '\w scans'
_diffrn_orient_matrix_type 'CrysAlisPro convention (1999,Acta A55,543-557)'
_diffrn_orient_matrix_UB_11 -0.0824661000
_diffrn_orient_matrix_UB_12 0.0119655000
_diffrn_orient_matrix_UB_13 0.0091416000
_diffrn_orient_matrix_UB_21 -0.0381760000
_diffrn_orient_matrix_UB_22 -0.0263051000
_diffrn_orient_matrix_UB_23 -0.0192951000
_diffrn_orient_matrix_UB_31 0.0007202000
_diffrn_orient_matrix_UB_32 -0.0257291000
_diffrn_orient_matrix_UB_33 0.0239699000
_diffrn_radiation_monochromator graphite
_diffrn_radiation_probe x-ray
_diffrn_radiation_type MoK\a
_diffrn_radiation_wavelength 0.71073
_diffrn_reflns_av_R_equivalents 0.1068
_diffrn_reflns_av_unetI/netI 0.0484
_diffrn_reflns_Laue_measured_fraction_full 0.997
_diffrn_reflns_Laue_measured_fraction_max 0.998
_diffrn_reflns_limit_h_max 9
_diffrn_reflns_limit_h_min -9
_diffrn_reflns_limit_k_max 21
_diffrn_reflns_limit_k_min -22
_diffrn_reflns_limit_l_max 21
_diffrn_reflns_limit_l_min -27
_diffrn_reflns_number 16520
_diffrn_reflns_point_group_measured_fraction_full 0.997
_diffrn_reflns_point_group_measured_fraction_max 0.998
_diffrn_reflns_theta_full 25.242
_diffrn_reflns_theta_max 26.361
_diffrn_reflns_theta_min 3.384
_diffrn_source 'fine-focus sealed X-ray tube'
_diffrn_source_type 'Enhance (Mo) X-ray Source'
_exptl_absorpt_coefficient_mu 19.629
_exptl_absorpt_correction_T_max 1.00000
_exptl_absorpt_correction_T_min 0.64285
_exptl_absorpt_correction_type multi-scan
_exptl_absorpt_process_details
;
CrysAlisPro 1.171.38.46 (Rigaku Oxford Diffraction, 2015)
Empirical absorption correction using spherical harmonics,
 implemented in SCALE3 ABSPACK scaling algorithm.
;
_exptl_crystal_colour 'dark green'
_exptl_crystal_colour_modifier dark
_exptl_crystal_colour_primary green
_exptl_crystal_density_diffrn 2.898
_exptl_crystal_description block
_exptl_crystal_F_000 2460
_exptl_crystal_size_max 0.34
_exptl_crystal_size_mid 0.32
_exptl_crystal_size_min 0.24
_refine_diff_density_max 1.248
_refine_diff_density_min -0.974
_refine_diff_density_rms 0.198
_refine_ls_extinction_method none
_refine_ls_goodness_of_fit_ref 1.036
_refine_ls_hydrogen_treatment constr
_refine_ls_matrix_type full
_refine_ls_number_parameters 125
_refine_ls_number_reflns 1663
_refine_ls_number_restraints 0
_refine_ls_restrained_S_all 1.036
_refine_ls_R_factor_all 0.0592
_refine_ls_R_factor_gt 0.0380
_refine_ls_shift/su_max 0.000
_refine_ls_shift/su_mean 0.000
_refine_ls_structure_factor_coef Fsqd
_refine_ls_weighting_details 'w=1/[\s^2^(Fo^2^)+(0.0328P)^2^] where P=(Fo^2^+2Fc^2^)/3'
_refine_ls_weighting_scheme calc
_refine_ls_wR_factor_gt 0.0744
_refine_ls_wR_factor_ref 0.0818
_reflns_Friedel_coverage 0.000
_reflns_number_gt 1267
_reflns_number_total 1663
_reflns_threshold_expression 'I > 2\s(I)'
_cod_data_source_file d1ce00964h2.cif
_cod_data_source_block CuAuHg343k
_cod_depositor_comments 'Adding full bibliography for 7244437--7244451.cif.'
_cod_database_code 7244440
_shelx_shelxl_version_number 2018/3
_chemical_oxdiff_formula 'C11 H10 N O'
_shelx_space_group_comment
;
The symmetry employed for this shelxl refinement is uniquely defined
by the following loop, which should always be used as a source of
symmetry information in preference to the above space-group names.
They are only intended as comments.
;
_shelx_estimated_absorpt_t_max 0.088
_shelx_estimated_absorpt_t_min 0.057
_reflns_odcompleteness_completeness 99.62
_reflns_odcompleteness_iscentric 1
_reflns_odcompleteness_theta 26.32
_olex2_refinement_description
;
1. Fixed Uiso
 At 1.2 times of:
  All C(H) groups
2. Others
 Fixed Sof: C3(0.25) C2(0.25) C4A(0.25) C4B(0.25)
3.a Aromatic/amide H refined with riding coordinates:
 C5(H5), C7(H7), C6(H6), C8(H8)
;
_olex2_submission_special_instructions 'No special instructions were received'
_oxdiff_exptl_absorpt_empirical_details
;
Empirical correction (ABSPACK) includes:
- Absorption correction using spherical harmonics
- Frame scaling
;
_oxdiff_exptl_absorpt_empirical_full_max 1.388
_oxdiff_exptl_absorpt_empirical_full_min 0.683

loop_
_space_group_symop_operation_xyz
'x, y, z'
'-x, -y, z'
'x, -y, -z+1/2'
'-x, y, -z+1/2'
'x+1/2, y+1/2, z+1/2'
'-x+1/2, -y+1/2, z+1/2'
'x+1/2, -y+1/2, -z+1'
'-x+1/2, y+1/2, -z+1'
'-x, -y, -z'
'x, y, -z'
'-x, y, z-1/2'
'x, -y, z-1/2'
'-x+1/2, -y+1/2, -z+1/2'
'x+1/2, y+1/2, -z+1/2'
'-x+1/2, y+1/2, z'
'x+1/2, -y+1/2, z'

loop_
_atom_site_label
_atom_site_type_symbol
_atom_site_fract_x
_atom_site_fract_y
_atom_site_fract_z
_atom_site_U_iso_or_equiv
_atom_site_adp_type
_atom_site_occupancy
_atom_site_site_symmetry_order
_atom_site_calc_flag
_atom_site_refinement_flags_posn
_atom_site_refinement_flags_adp
_atom_site_refinement_flags_occupancy
_atom_site_disorder_assembly
_atom_site_disorder_group
Hg1 Hg 0.23668(6) 0.37920(3) 0.000000 0.04034(17) Uani 1 2 d S T P . .
Au1 Au 0.000000 0.41132(3) -0.250000 0.04900(19) Uani 1 2 d S T P . .
Cu1 Cu -0.500000 0.500000 -0.250000 0.0458(6) Uani 1 4 d S T P . .
N5 N -0.5654(10) 0.4198(4) -0.3041(3) 0.0390(19) Uani 1 1 d . . . . .
N1 N 0.1974(14) 0.3963(6) -0.1290(5) 0.070(3) Uani 1 1 d . . . . .
N4 N -0.0354(19) 0.2599(10) 0.000000 0.083(5) Uani 1 2 d S T P . .
N2 N 0.500000 0.500000 0.000000 0.086(8) Uani 1 4 d S T P . .
C5 C -0.6423(13) 0.4253(6) -0.3576(4) 0.051(3) Uani 1 1 d . . . . .
H5 H -0.659738 0.471513 -0.373925 0.061 Uiso 1 1 calc R . . . .
C9 C -0.5417(12) 0.3535(5) -0.2808(4) 0.043(2) Uani 1 1 d . . . . .
C7 C -0.6756(15) 0.2987(7) -0.3647(5) 0.066(3) Uani 1 1 d . . . . .
H7 H -0.713231 0.257335 -0.385099 0.079 Uiso 1 1 calc R . . . .
C1 C 0.1236(13) 0.4044(5) -0.1737(5) 0.049(3) Uani 1 1 d . . . . .
C6 C -0.6966(15) 0.3658(6) -0.3897(5) 0.059(3) Uani 1 1 d . . . . .
H6 H -0.746705 0.371182 -0.427637 0.071 Uiso 1 1 calc R . . . .
C8 C -0.5997(15) 0.2925(6) -0.3101(4) 0.055(3) Uani 1 1 d . . . . .
H8 H -0.586770 0.246863 -0.292297 0.065 Uiso 1 1 calc R . . . .
N3 N 0.000000 0.500000 0.000000 0.151(16) Uani 1 4 d S T P . .
C3 C 0.084(4) 0.467(2) 0.000000 0.050(9) Uani 0.5 2 d S T P . .
C2 C 0.410(3) 0.4620(19) 0.000000 0.044(8) Uani 0.5 2 d S T P . .
C4A C 0.062(4) 0.3007(15) 0.000000 0.044(7) Uani 0.5 2 d S T P . .
C4B C -0.110(3) 0.2156(15) 0.000000 0.031(6) Uani 0.5 2 d S T P . .

loop_
_atom_site_aniso_label
_atom_site_aniso_U_11
_atom_site_aniso_U_22
_atom_site_aniso_U_33
_atom_site_aniso_U_23
_atom_site_aniso_U_13
_atom_site_aniso_U_12
Hg1 0.0412(3) 0.0327(3) 0.0471(3) 0.000 0.000 0.0009(2)
Au1 0.0573(4) 0.0401(4) 0.0496(3) 0.000 0.0057(3) 0.000
Cu1 0.0727(17) 0.0232(13) 0.0414(12) 0.000 0.000 0.000
N5 0.051(5) 0.031(5) 0.034(4) 0.001(3) 0.003(3) 0.001(3)
N1 0.072(7) 0.071(7) 0.066(7) -0.003(6) -0.002(6) 0.001(6)
N4 0.083(11) 0.082(12) 0.085(11) 0.000 0.000 -0.061(10)
N2 0.061(17) 0.16(3) 0.037(11) 0.000 0.000 -0.028(16)
C5 0.068(7) 0.038(7) 0.046(6) 0.005(5) 0.003(5) 0.000(5)
C9 0.056(6) 0.021(5) 0.052(5) -0.009(4) 0.022(5) -0.001(4)
C7 0.084(9) 0.054(8) 0.059(8) -0.021(6) 0.003(6) -0.016(6)
C1 0.051(6) 0.035(6) 0.061(7) -0.007(5) 0.004(5) -0.001(5)
C6 0.079(8) 0.051(8) 0.048(7) -0.010(5) 0.007(6) 0.005(6)
C8 0.079(8) 0.034(7) 0.050(7) -0.004(5) 0.009(6) -0.007(5)
N3 0.08(3) 0.24(5) 0.14(3) 0.000 0.000 0.04(2)
C3 0.025(17) 0.08(3) 0.048(18) 0.000 0.000 0.024(15)
C2 0.014(14) 0.06(2) 0.053(19) 0.000 0.000 0.013(12)
C4A 0.048(17) 0.028(16) 0.057(18) 0.000 0.000 0.003(13)
C4B 0.028(14) 0.046(19) 0.021(12) 0.000 0.000 0.019(11)

loop_
_atom_type_symbol
_atom_type_description
_atom_type_scat_dispersion_real
_atom_type_scat_dispersion_imag
_atom_type_scat_source
C C 0.0033 0.0016 'International Tables Vol C Tables 4.2.6.8 and 6.1.1.4'
H H 0.0000 0.0000 'International Tables Vol C Tables 4.2.6.8 and 6.1.1.4'
Au Au -2.0133 8.8022 'International Tables Vol C Tables 4.2.6.8 and 6.1.1.4'
Cu Cu 0.3201 1.2651 'International Tables Vol C Tables 4.2.6.8 and 6.1.1.4'
Hg Hg -2.3894 9.2266 'International Tables Vol C Tables 4.2.6.8 and 6.1.1.4'
N N 0.0061 0.0033 'International Tables Vol C Tables 4.2.6.8 and 6.1.1.4'

loop_
_geom_angle_atom_site_label_1
_geom_angle_atom_site_label_2
_geom_angle_atom_site_label_3
_geom_angle
_geom_angle_site_symmetry_1
_geom_angle_site_symmetry_3
_geom_angle_publ_flag
C3 Hg1 C2 78.3(14) . . ?
C3 Hg1 C4B 177.9(13) . 7_554 ?
C2 Hg1 C4B 103.8(10) . 7_554 ?
C4A Hg1 C3 100.0(13) . . ?
C4A Hg1 C2 178.3(11) . . ?
C4A Hg1 C4B 77.9(10) . 7_554 ?
C1 Au1 Au1 93.8(3) 4_554 2_565 ?
C1 Au1 Au1 93.8(3) . 2_565 ?
C1 Au1 C1 172.5(6) 4_554 . ?
N5 Cu1 N5 105.0(4) 2_465 . ?
N5 Cu1 N5 149.8(4) 3_564 . ?
N5 Cu1 N5 82.9(4) 4_454 . ?
N5 Cu1 N5 82.9(4) 3_564 2_465 ?
N5 Cu1 N5 105.0(4) 3_564 4_454 ?
N5 Cu1 N5 149.8(4) 2_465 4_454 ?
C5 N5 Cu1 127.0(7) . . ?
C5 N5 C9 118.4(8) . . ?
C9 N5 Cu1 114.4(6) . . ?
C4B N4 C4A 170(3) . . ?
C2 N2 C2 179.998(11) . 9_665 ?
N5 C5 C6 122.6(10) . . ?
N5 C9 C9 114.0(5) . 4_454 ?
N5 C9 C8 121.2(10) . . ?
C8 C9 C9 124.7(6) . 4_454 ?
C8 C7 C6 119.5(11) . . ?
N1 C1 Au1 176.4(10) . . ?
C7 C6 C5 118.3(11) . . ?
C7 C8 C9 119.9(10) . . ?
C3 N3 C3 180(4) 9_565 . ?
N3 C3 Hg1 170(4) . . ?
N3 C3 C3 0.0(19) . 9_565 ?
C3 C3 Hg1 170(4) 9_565 . ?
N2 C2 Hg1 177(3) . . ?
N2 C2 C2 0.001(5) . 9_665 ?
C2 C2 Hg1 177(3) 9_665 . ?
N4 C4A Hg1 178(3) . . ?
N4 C4B Hg1 179(2) . 7_454 ?

loop_
_geom_bond_atom_site_label_1
_geom_bond_atom_site_label_2
_geom_bond_distance
_geom_bond_site_symmetry_2
_geom_bond_publ_flag
Hg1 C3 2.00(3) . ?
Hg1 C2 2.03(3) . ?
Hg1 C4A 1.98(3) . ?
Hg1 C4B 2.11(3) 7_554 ?
Au1 Au1 3.2524(12) 2_565 ?
Au1 C1 1.946(12) . ?
Au1 C1 1.946(12) 4_554 ?
Cu1 N5 1.962(7) . ?
Cu1 N5 1.962(7) 2_465 ?
Cu1 N5 1.962(7) 3_564 ?
Cu1 N5 1.962(7) 4_454 ?
N5 C5 1.330(12) . ?
N5 C9 1.333(11) . ?
N1 C1 1.153(13) . ?
N4 C4A 1.07(3) . ?
N4 C4B 1.00(3) . ?
N2 C2 0.99(3) . ?
N2 C2 0.99(3) 9_665 ?
C5 C6 1.369(13) . ?
C9 C9 1.51(2) 4_454 ?
C9 C8 1.368(13) . ?
C7 C6 1.359(14) . ?
C7 C8 1.349(14) . ?
N3 C3 0.90(3) 9_565 ?
N3 C3 0.90(3) . ?
C3 C3 1.80(6) 9_565 ?
C2 C2 1.98(6) 9_665 ?
